data_7061975
loop_
_publ_author_name
'Lu, Ying-Bing'
'Lin, Xue-Lian'
'Ai, Jia-Hao'
'Cai, Yu-Zheng'
'Li, Shui-Qing'
'Li, Rong'
'Zhang, Shi-Yong'
'Xie, Yong-Rong'
'Zhu, Shui-Dong'

_publ_section_title
;
 Proton conductivity studies on two non-porous coordination complexes with
 different proton densities
;
_journal_issue 46
_journal_name_full 'New Journal of Chemistry'
_journal_page_first 22088
_journal_page_last 22097
_journal_paper_doi 10.1039/D2NJ04435H
_journal_volume 46
_journal_year 2022
_chemical_formula_moiety '0.5(C26 H18 Mn2 N10 O10)'
_chemical_formula_sum 'C13 H9 Mn N5 O5'
_chemical_formula_weight 370.19
_chemical_melting_point ?
_chemical_name_common '0.5(C26 H18 Mn2 N10 O10)'
_space_group_crystal_system monoclinic
_space_group_IT_number 14
_space_group_name_Hall '-P 2yn'
_space_group_name_H-M_alt 'P 1 21/n 1'
_atom_sites_solution_hydrogens geom
_atom_sites_solution_primary iterative
_audit_creation_date 2022-10-13
_audit_creation_method
;
Olex2 1.2
(compiled 2018.05.29 svn.r3508 for OlexSys, GUI svn.r5506)
;
_audit_update_record
;
2022-10-13 deposited with the CCDC.	2022-10-14 downloaded from the CCDC.
;
_cell_angle_alpha 90
_cell_angle_beta 100.4810(10)
_cell_angle_gamma 90
_cell_formula_units_Z 8
_cell_length_a 16.2976(4)
_cell_length_b 7.7839(2)
_cell_length_c 22.6791(5)
_cell_measurement_reflns_used 6528
_cell_measurement_temperature 296(2)
_cell_measurement_theta_max 27.494
_cell_measurement_theta_min 2.772
_cell_volume 2829.04(12)
_computing_cell_refinement 'SAINT v7.68A (Bruker, 2009)'
_computing_data_collection 'SAINT v7.68A (Bruker, 2009)'
_computing_data_reduction 'SAINT v7.68A (Bruker, 2009)'
_computing_molecular_graphics 'Olex2 (Dolomanov et al., 2009)'
_computing_publication_material 'Olex2 (Dolomanov et al., 2009)'
_computing_structure_refinement 'ShelXL (Sheldrick, 2015)'
_computing_structure_solution 'olex2.solve (Bourhis et al., 2015)'
_diffrn_ambient_temperature 296.15
_diffrn_measured_fraction_theta_full 0.999
_diffrn_measured_fraction_theta_max 0.999
_diffrn_measurement_device_type 'Bruker P4'
_diffrn_measurement_method '\w scans'
_diffrn_radiation_monochromator graphite
_diffrn_radiation_type MoK\a
_diffrn_radiation_wavelength 0.71073
_diffrn_reflns_av_R_equivalents 0.0216
_diffrn_reflns_av_unetI/netI 0.0229
_diffrn_reflns_Laue_measured_fraction_full 0.999
_diffrn_reflns_Laue_measured_fraction_max 0.999
_diffrn_reflns_limit_h_max 19
_diffrn_reflns_limit_h_min -19
_diffrn_reflns_limit_k_max 9
_diffrn_reflns_limit_k_min -9
_diffrn_reflns_limit_l_max 27
_diffrn_reflns_limit_l_min -22
_diffrn_reflns_number 16799
_diffrn_reflns_point_group_measured_fraction_full 0.999
_diffrn_reflns_point_group_measured_fraction_max 0.999
_diffrn_reflns_theta_full 25.242
_diffrn_reflns_theta_max 25.500
_diffrn_reflns_theta_min 2.542
_exptl_absorpt_coefficient_mu 0.972
_exptl_absorpt_correction_T_max 0.7456
_exptl_absorpt_correction_T_min 0.6758
_exptl_absorpt_correction_type multi-scan
_exptl_absorpt_process_details
'SADABS-2008/1 (Bruker,2008) was used for absorption correction. wR2(int) was 0.0477 before and 0.0375 after correction. The Ratio of minimum to maximum transmission is 0.9064. The \l/2 correction factor is 0.0015.'
_exptl_crystal_colour colourless
_exptl_crystal_colour_primary colourless
_exptl_crystal_density_diffrn 1.738
_exptl_crystal_density_method 'not measured'
_exptl_crystal_description block
_exptl_crystal_F_000 1496
_exptl_crystal_size_max 0.33
_exptl_crystal_size_mid 0.26
_exptl_crystal_size_min 0.19
_refine_diff_density_max 0.305
_refine_diff_density_min -0.249
_refine_diff_density_rms 0.048
_refine_ls_extinction_method none
_refine_ls_goodness_of_fit_ref 1.033
_refine_ls_hydrogen_treatment constr
_refine_ls_matrix_type full
_refine_ls_number_parameters 435
_refine_ls_number_reflns 5277
_refine_ls_number_restraints 0
_refine_ls_restrained_S_all 1.033
_refine_ls_R_factor_all 0.0338
_refine_ls_R_factor_gt 0.0271
_refine_ls_shift/su_max 0.001
_refine_ls_shift/su_mean 0.000
_refine_ls_structure_factor_coef Fsqd
_refine_ls_weighting_details 'w=1/[\s^2^(Fo^2^)+(0.0334P)^2^+1.0084P] where P=(Fo^2^+2Fc^2^)/3'
_refine_ls_weighting_scheme calc
_refine_ls_wR_factor_gt 0.0673
_refine_ls_wR_factor_ref 0.0709
_reflns_Friedel_coverage 0.000
_reflns_number_gt 4551
_reflns_number_total 5277
_reflns_threshold_expression 'I > 2\s(I)'
_cod_data_source_file d2nj04435h2.cif
_cod_data_source_block 14_CCDC1
_cod_depositor_comments
;
The following automatic conversions were performed:

data item '_chemical_melting_point' value 'not measured' was changed
to '?' -- the value is undefined or not given.

Automatic conversion script
Id: cif_fix_values 7556 2019-12-06 15:28:31Z antanas 

 Adding full bibliography for 7061974--7061975.cif.
;
_cod_database_code 7061975
_shelx_shelxl_version_number 2014/7
_shelx_space_group_comment
;
The symmetry employed for this shelxl refinement is uniquely defined
by the following loop, which should always be used as a source of
symmetry information in preference to the above space-group names.
They are only intended as comments.
;
_shelx_estimated_absorpt_t_max 0.837
_shelx_estimated_absorpt_t_min 0.740
_olex2_refinement_description
;
1. Fixed Uiso
 At 1.2 times of:
  All C(H) groups, All N(H) groups
 At 1.5 times of:
  All O(H) groups
2.a Aromatic/amide H refined with riding coordinates:
 C9(H9), N9(H9A), N10(H10A), C2(H2), C4(H4), C19(H19), C15(H15), N6(H6),
 C20(H20), C11(H11), C16(H16), C26(H26), C21(H21), C25(H25), N5(H5A), C22(H22)
2.b Idealised tetrahedral OH refined as rotating group:
 O5(H5), O10(H10)
;
_olex2_submission_special_instructions 'No special instructions were received'

loop_
_space_group_symop_operation_xyz
'x, y, z'
'-x+1/2, y+1/2, -z+1/2'
'-x, -y, -z'
'x-1/2, -y-1/2, z-1/2'

loop_
_atom_site_label
_atom_site_type_symbol
_atom_site_fract_x
_atom_site_fract_y
_atom_site_fract_z
_atom_site_U_iso_or_equiv
_atom_site_adp_type
_atom_site_occupancy
_atom_site_site_symmetry_order
_atom_site_calc_flag
_atom_site_refinement_flags_posn
_atom_site_refinement_flags_adp
_atom_site_refinement_flags_occupancy
_atom_site_disorder_assembly
_atom_site_disorder_group
Mn2 Mn 0.74525(2) 0.09059(4) 0.10848(2) 0.02651(9) Uani 1 1 d . . . . .
Mn1 Mn 0.74043(2) -0.38562(4) -0.09881(2) 0.02857(9) Uani 1 1 d . . . . .
O2 O 0.76230(7) -0.75838(18) 0.01382(5) 0.0344(3) Uani 1 1 d . . . . .
O7 O 0.73509(7) -0.23100(18) -0.00525(5) 0.0345(3) Uani 1 1 d . . . . .
O6 O 0.81297(8) -0.09413(16) 0.07200(5) 0.0323(3) Uani 1 1 d . . . . .
O5 O 0.39450(8) -0.7003(2) -0.04399(6) 0.0414(4) Uani 1 1 d . . . . .
H5 H 0.3563 -0.7274 -0.0268 0.062 Uiso 1 1 calc GR . . . .
N2 N 0.86626(8) -0.32548(19) -0.04903(6) 0.0248(3) Uani 1 1 d . . . . .
O4 O 0.64728(8) -0.99714(19) 0.15410(6) 0.0369(3) Uani 1 1 d . . . . .
O1 O 0.69345(8) -0.59531(18) -0.05985(6) 0.0400(3) Uani 1 1 d . . . . .
O10 O 1.10431(7) -0.2032(2) 0.03369(6) 0.0429(4) Uani 1 1 d . . . . .
H10 H 1.1387 -0.2274 0.0127 0.064 Uiso 1 1 calc GR . . . .
C17 C 0.85071(11) 0.1773(2) 0.23451(8) 0.0288(4) Uani 1 1 d . . . . .
N1 N 0.62439(8) -0.82345(19) 0.05519(6) 0.0251(3) Uani 1 1 d . . . . .
O8 O 0.82983(8) -0.48903(19) -0.15108(5) 0.0377(3) Uani 1 1 d . . . . .
N7 N 0.82522(10) 0.0279(2) 0.21068(7) 0.0323(4) Uani 1 1 d . . . . .
C9 C 0.96043(10) -0.1910(2) 0.03014(8) 0.0270(4) Uani 1 1 d . . . . .
H9 H 0.9689 -0.1286 0.0657 0.032 Uiso 1 1 calc R . . . .
C13 C 0.80328(10) -0.1808(2) 0.02475(7) 0.0247(4) Uani 1 1 d . . . . .
N9 N 0.88063(10) 0.4846(2) 0.21314(7) 0.0349(4) Uani 1 1 d . . . . .
H9A H 0.9102 0.5129 0.2471 0.042 Uiso 1 1 calc R . . . .
O3 O 0.51551(9) -0.9774(2) 0.16461(7) 0.0584(5) Uani 1 1 d . . . . .
C12 C 0.93123(11) -0.3738(2) -0.07354(8) 0.0271(4) Uani 1 1 d . . . . .
C5 C 0.61608(10) -0.7399(2) 0.00277(7) 0.0250(4) Uani 1 1 d . . . . .
N10 N 0.87130(11) 0.1683(2) 0.29446(7) 0.0399(4) Uani 1 1 d . . . . .
H10A H 0.8888 0.2516 0.3184 0.048 Uiso 1 1 calc R . . . .
C2 C 0.47581(11) -0.8206(2) 0.04641(8) 0.0297(4) Uani 1 1 d . . . . .
H2 H 0.4290 -0.8469 0.0628 0.036 Uiso 1 1 calc R . . . .
C7 C 0.69770(11) -0.6941(2) -0.01627(7) 0.0264(4) Uani 1 1 d . . . . .
N4 N 0.72073(11) -0.1288(2) -0.13969(7) 0.0399(4) Uani 1 1 d . . . . .
C4 C 0.53997(11) -0.6968(2) -0.03077(8) 0.0295(4) Uani 1 1 d . . . . .
H4 H 0.5367 -0.6399 -0.0672 0.035 Uiso 1 1 calc R . . . .
C1 C 0.55460(11) -0.8602(2) 0.07643(8) 0.0262(4) Uani 1 1 d . . . . .
C19 C 0.85833(13) 0.5902(3) 0.16445(9) 0.0378(5) Uani 1 1 d . . . . .
H19 H 0.8720 0.7055 0.1617 0.045 Uiso 1 1 calc R . . . .
N8 N 0.80632(10) 0.3284(2) 0.14201(6) 0.0307(3) Uani 1 1 d . . . . .
C8 C 0.88112(10) -0.2336(2) 0.00190(7) 0.0228(4) Uani 1 1 d . . . . .
C18 C 0.84799(11) 0.3299(2) 0.19803(8) 0.0286(4) Uani 1 1 d . . . . .
C15 C 0.83112(12) -0.0818(3) 0.25869(9) 0.0375(5) Uani 1 1 d . . . . .
H15 H 0.8176 -0.1980 0.2560 0.045 Uiso 1 1 calc R . . . .
C3 C 0.46771(11) -0.7399(2) -0.00932(8) 0.0288(4) Uani 1 1 d . . . . .
C14 C 0.90701(12) -0.4753(3) -0.13094(8) 0.0359(5) Uani 1 1 d . . . . .
N3 N 0.63648(10) -0.4228(2) -0.18077(7) 0.0393(4) Uani 1 1 d . . . . .
O9 O 0.96303(9) -0.5353(3) -0.15461(7) 0.0693(6) Uani 1 1 d . . . . .
C6 C 0.57198(12) -0.9524(3) 0.13639(8) 0.0315(4) Uani 1 1 d . . . . .
C24 C 0.67439(12) -0.1311(3) -0.19380(8) 0.0326(4) Uani 1 1 d . . . . .
N6 N 0.57288(10) -0.3065(2) -0.26538(7) 0.0427(4) Uani 1 1 d . . . . .
H6 H 0.5582 -0.2317 -0.2932 0.051 Uiso 1 1 calc R . . . .
C23 C 0.62757(11) -0.2832(3) -0.21422(8) 0.0330(4) Uani 1 1 d . . . . .
C20 C 0.81256(12) 0.4931(3) 0.12143(8) 0.0356(5) Uani 1 1 d . . . . .
H20 H 0.7887 0.5319 0.0834 0.043 Uiso 1 1 calc R . . . .
C10 C 1.02783(10) -0.2432(2) 0.00450(8) 0.0279(4) Uani 1 1 d . . . . .
C11 C 1.01251(11) -0.3348(2) -0.04905(8) 0.0292(4) Uani 1 1 d . . . . .
H11 H 1.0561 -0.3687 -0.0678 0.035 Uiso 1 1 calc R . . . .
C16 C 0.85927(14) 0.0030(3) 0.31020(9) 0.0437(5) Uani 1 1 d . . . . .
H16 H 0.8686 -0.0425 0.3488 0.052 Uiso 1 1 calc R . . . .
C26 C 0.75844(15) 0.0291(3) -0.13436(10) 0.0521(6) Uani 1 1 d . . . . .
H26 H 0.7948 0.0680 -0.1006 0.063 Uiso 1 1 calc R . . . .
C21 C 0.58383(14) -0.5419(3) -0.21264(11) 0.0523(6) Uani 1 1 d . . . . .
H21 H 0.5761 -0.6537 -0.2002 0.063 Uiso 1 1 calc R . . . .
C25 C 0.73538(16) 0.1191(3) -0.18465(10) 0.0536(6) Uani 1 1 d . . . . .
H25 H 0.7519 0.2300 -0.1923 0.064 Uiso 1 1 calc R . . . .
N5 N 0.68265(13) 0.0155(2) -0.22252(8) 0.0521(5) Uani 1 1 d . . . . .
H5A H 0.6589 0.0403 -0.2586 0.063 Uiso 1 1 calc R . . . .
C22 C 0.54499(14) -0.4716(3) -0.26485(10) 0.0544(6) Uani 1 1 d . . . . .
H22 H 0.5068 -0.5253 -0.2946 0.065 Uiso 1 1 calc R . . . .

loop_
_atom_site_aniso_label
_atom_site_aniso_U_11
_atom_site_aniso_U_22
_atom_site_aniso_U_33
_atom_site_aniso_U_23
_atom_site_aniso_U_13
_atom_site_aniso_U_12
Mn2 0.02408(15) 0.03049(16) 0.02530(15) -0.00217(12) 0.00543(11) 0.00338(12)
Mn1 0.02285(15) 0.03892(18) 0.02250(15) 0.00654(12) 0.00034(11) -0.00396(12)
O2 0.0230(6) 0.0527(9) 0.0275(7) 0.0040(6) 0.0046(5) 0.0012(6)
O7 0.0212(6) 0.0545(9) 0.0276(6) -0.0007(6) 0.0040(5) 0.0017(6)
O6 0.0346(7) 0.0375(8) 0.0256(7) -0.0052(6) 0.0075(5) 0.0086(6)
O5 0.0218(6) 0.0657(10) 0.0352(7) 0.0137(7) 0.0013(6) 0.0037(7)
N2 0.0225(7) 0.0318(8) 0.0201(7) -0.0027(6) 0.0035(6) -0.0009(6)
O4 0.0299(7) 0.0499(9) 0.0312(7) 0.0150(6) 0.0066(6) 0.0063(6)
O1 0.0379(8) 0.0478(9) 0.0350(7) 0.0150(7) 0.0086(6) -0.0088(7)
O10 0.0199(6) 0.0690(10) 0.0392(8) -0.0228(8) 0.0032(6) -0.0054(7)
C17 0.0283(9) 0.0322(10) 0.0253(9) -0.0037(8) 0.0038(7) 0.0024(8)
N1 0.0237(7) 0.0294(8) 0.0229(7) 0.0030(6) 0.0060(6) 0.0009(6)
O8 0.0303(7) 0.0562(9) 0.0253(6) -0.0121(6) 0.0013(5) -0.0056(7)
N7 0.0343(9) 0.0333(9) 0.0303(8) -0.0060(7) 0.0083(7) -0.0006(7)
C9 0.0271(9) 0.0307(10) 0.0229(8) -0.0063(8) 0.0033(7) -0.0018(8)
C13 0.0257(9) 0.0289(9) 0.0201(8) 0.0056(8) 0.0059(7) 0.0040(8)
N9 0.0434(9) 0.0353(9) 0.0262(8) -0.0058(7) 0.0068(7) -0.0055(8)
O3 0.0355(8) 0.0995(14) 0.0442(9) 0.0347(9) 0.0173(7) 0.0058(9)
C12 0.0263(9) 0.0321(10) 0.0236(9) -0.0045(8) 0.0061(7) -0.0008(8)
C5 0.0254(9) 0.0264(9) 0.0238(9) 0.0016(7) 0.0054(7) -0.0009(8)
N10 0.0589(11) 0.0329(9) 0.0253(8) -0.0030(7) 0.0004(8) -0.0045(8)
C2 0.0250(9) 0.0360(10) 0.0293(9) 0.0023(8) 0.0081(7) -0.0010(8)
C7 0.0282(9) 0.0318(10) 0.0192(8) -0.0017(8) 0.0047(7) -0.0035(8)
N4 0.0492(10) 0.0383(10) 0.0272(8) 0.0012(7) -0.0066(7) -0.0041(8)
C4 0.0285(9) 0.0346(10) 0.0253(9) 0.0052(8) 0.0047(7) 0.0008(8)
C1 0.0268(9) 0.0279(9) 0.0248(9) 0.0014(8) 0.0069(7) 0.0012(8)
C19 0.0518(13) 0.0291(10) 0.0344(11) 0.0005(9) 0.0128(9) -0.0037(9)
N8 0.0359(9) 0.0318(9) 0.0243(8) 0.0000(7) 0.0049(6) 0.0015(7)
C8 0.0241(9) 0.0240(9) 0.0205(8) 0.0006(7) 0.0044(7) 0.0019(7)
C18 0.0298(9) 0.0309(10) 0.0260(9) -0.0032(8) 0.0075(7) 0.0020(8)
C15 0.0418(11) 0.0298(10) 0.0440(12) 0.0000(9) 0.0157(9) -0.0015(9)
C3 0.0233(9) 0.0337(10) 0.0283(9) 0.0017(8) 0.0019(7) 0.0027(8)
C14 0.0321(10) 0.0467(12) 0.0292(10) -0.0132(9) 0.0062(8) -0.0047(9)
N3 0.0331(9) 0.0404(10) 0.0399(9) 0.0117(8) -0.0049(7) -0.0073(8)
O9 0.0368(8) 0.1123(15) 0.0607(10) -0.0592(11) 0.0137(8) -0.0050(9)
C6 0.0329(10) 0.0364(11) 0.0255(9) 0.0045(8) 0.0063(8) -0.0002(9)
C24 0.0374(11) 0.0351(11) 0.0234(9) 0.0051(8) 0.0011(8) -0.0030(9)
N6 0.0384(9) 0.0519(11) 0.0320(9) 0.0107(8) -0.0093(7) -0.0102(9)
C23 0.0288(10) 0.0412(11) 0.0261(9) 0.0063(9) -0.0023(7) -0.0037(9)
C20 0.0435(11) 0.0347(11) 0.0290(10) 0.0057(9) 0.0074(9) 0.0051(9)
C10 0.0217(9) 0.0325(10) 0.0285(9) -0.0044(8) 0.0022(7) -0.0022(8)
C11 0.0237(9) 0.0366(11) 0.0282(9) -0.0078(8) 0.0077(7) 0.0004(8)
C16 0.0588(14) 0.0389(12) 0.0327(11) 0.0077(10) 0.0063(10) -0.0007(11)
C26 0.0642(15) 0.0478(14) 0.0384(12) -0.0083(11) -0.0064(11) -0.0136(12)
C21 0.0445(13) 0.0435(13) 0.0629(15) 0.0113(12) -0.0063(11) -0.0169(11)
C25 0.0754(17) 0.0375(12) 0.0452(13) -0.0012(11) 0.0041(12) -0.0186(12)
N5 0.0768(14) 0.0421(11) 0.0313(9) 0.0109(8) -0.0068(9) -0.0147(10)
C22 0.0457(13) 0.0579(15) 0.0524(14) 0.0015(12) -0.0108(11) -0.0224(12)

loop_
_atom_type_symbol
_atom_type_description
_atom_type_scat_dispersion_real
_atom_type_scat_dispersion_imag
_atom_type_scat_source
C C 0.0033 0.0016 'International Tables Vol C Tables 4.2.6.8 and 6.1.1.4'
H H 0.0000 0.0000 'International Tables Vol C Tables 4.2.6.8 and 6.1.1.4'
Mn Mn 0.3368 0.7283 'International Tables Vol C Tables 4.2.6.8 and 6.1.1.4'
N N 0.0061 0.0033 'International Tables Vol C Tables 4.2.6.8 and 6.1.1.4'
O O 0.0106 0.0060 'International Tables Vol C Tables 4.2.6.8 and 6.1.1.4'

loop_
_geom_angle_atom_site_label_1
_geom_angle_atom_site_label_2
_geom_angle_atom_site_label_3
_geom_angle
_geom_angle_site_symmetry_1
_geom_angle_site_symmetry_3
_geom_angle_publ_flag
O6 Mn2 O2 80.42(5) . 1_565 ?
O6 Mn2 O4 117.66(5) . 1_565 ?
O6 Mn2 N1 118.42(5) . 1_565 ?
O6 Mn2 N7 90.51(5) . . ?
O6 Mn2 N8 119.15(6) . . ?
O4 Mn2 O2 139.77(4) 1_565 1_565 ?
O4 Mn2 N1 72.34(5) 1_565 1_565 ?
O4 Mn2 N7 78.47(5) 1_565 . ?
O4 Mn2 N8 115.60(6) 1_565 . ?
N1 Mn2 O2 67.53(4) 1_565 1_565 ?
N1 Mn2 N7 145.90(5) 1_565 . ?
N7 Mn2 O2 140.14(5) . 1_565 ?
N8 Mn2 O2 77.60(5) . 1_565 ?
N8 Mn2 N1 103.81(6) . 1_565 ?
N8 Mn2 N7 73.29(5) . . ?
N2 Mn1 O7 68.22(4) . . ?
N2 Mn1 N3 157.38(6) . . ?
O1 Mn1 O7 86.77(5) . . ?
O1 Mn1 N2 109.34(5) . . ?
O1 Mn1 O8 105.99(6) . . ?
O1 Mn1 N4 149.23(6) . . ?
O1 Mn1 N3 88.30(6) . . ?
O8 Mn1 O7 141.18(4) . . ?
O8 Mn1 N2 72.96(5) . . ?
O8 Mn1 N4 99.55(6) . . ?
O8 Mn1 N3 88.91(6) . . ?
N4 Mn1 O7 83.89(5) . . ?
N4 Mn1 N2 94.23(6) . . ?
N4 Mn1 N3 75.15(6) . . ?
N3 Mn1 O7 128.69(5) . . ?
C7 O2 Mn2 116.20(10) . 1_545 ?
C13 O7 Mn1 117.01(10) . . ?
C13 O6 Mn2 136.19(12) . . ?
C3 O5 H5 109.5 . . ?
C12 N2 Mn1 117.44(11) . . ?
C12 N2 C8 118.38(14) . . ?
C8 N2 Mn1 124.01(11) . . ?
C6 O4 Mn2 121.14(11) . 1_545 ?
C7 O1 Mn1 148.83(13) . . ?
C10 O10 H10 109.5 . . ?
N7 C17 N10 111.85(17) . . ?
N7 C17 C18 121.12(16) . . ?
N10 C17 C18 126.82(17) . . ?
C5 N1 Mn2 124.47(11) . 1_545 ?
C5 N1 C1 117.76(15) . . ?
C1 N1 Mn2 117.76(11) . 1_545 ?
C14 O8 Mn1 119.34(11) . . ?
C17 N7 Mn2 106.33(12) . . ?
C17 N7 C15 104.62(15) . . ?
C15 N7 Mn2 143.95(13) . . ?
C8 C9 H9 120.6 . . ?
C8 C9 C10 118.77(16) . . ?
C10 C9 H9 120.6 . . ?
O7 C13 C8 116.41(15) . . ?
O6 C13 O7 126.39(16) . . ?
O6 C13 C8 117.19(15) . . ?
C19 N9 H9A 126.3 . . ?
C18 N9 H9A 126.3 . . ?
C18 N9 C19 107.39(16) . . ?
N2 C12 C14 113.75(15) . . ?
N2 C12 C11 123.23(16) . . ?
C11 C12 C14 123.02(16) . . ?
N1 C5 C7 114.52(14) . . ?
N1 C5 C4 123.03(16) . . ?
C4 C5 C7 122.44(15) . . ?
C17 N10 H10A 126.5 . . ?
C17 N10 C16 107.08(16) . . ?
C16 N10 H10A 126.5 . . ?
C1 C2 H2 120.8 . . ?
C1 C2 C3 118.39(16) . . ?
C3 C2 H2 120.8 . . ?
O2 C7 C5 116.52(15) . . ?
O1 C7 O2 126.92(17) . . ?
O1 C7 C5 116.56(16) . . ?
C24 N4 Mn1 113.23(13) . . ?
C24 N4 C26 105.42(17) . . ?
C26 N4 Mn1 138.48(14) . . ?
C5 C4 H4 120.6 . . ?
C5 C4 C3 118.88(16) . . ?
C3 C4 H4 120.6 . . ?
N1 C1 C2 123.34(16) . . ?
N1 C1 C6 112.93(15) . . ?
C2 C1 C6 123.72(16) . . ?
N9 C19 H19 126.9 . . ?
C20 C19 N9 106.15(17) . . ?
C20 C19 H19 126.9 . . ?
C18 N8 Mn2 117.70(12) . . ?
C18 N8 C20 105.07(16) . . ?
C20 N8 Mn2 137.17(12) . . ?
N2 C8 C9 122.44(15) . . ?
N2 C8 C13 114.10(14) . . ?
C9 C8 C13 123.46(15) . . ?
N9 C18 C17 128.73(16) . . ?
N8 C18 C17 119.89(16) . . ?
N8 C18 N9 111.34(16) . . ?
N7 C15 H15 124.9 . . ?
C16 C15 N7 110.27(18) . . ?
C16 C15 H15 124.9 . . ?
O5 C3 C2 124.20(16) . . ?
O5 C3 C4 117.29(16) . . ?
C4 C3 C2 118.51(16) . . ?
O8 C14 C12 116.26(16) . . ?
O9 C14 O8 125.39(17) . . ?
O9 C14 C12 118.34(17) . . ?
C23 N3 Mn1 110.49(12) . . ?
C23 N3 C21 105.09(16) . . ?
C21 N3 Mn1 143.97(14) . . ?
O4 C6 C1 115.18(15) . . ?
O3 C6 O4 124.39(17) . . ?
O3 C6 C1 120.42(17) . . ?
N4 C24 C23 119.41(17) . . ?
N4 C24 N5 110.58(17) . . ?
N5 C24 C23 129.94(17) . . ?
C23 N6 H6 126.6 . . ?
C23 N6 C22 106.87(17) . . ?
C22 N6 H6 126.6 . . ?
N3 C23 C24 119.78(16) . . ?
N3 C23 N6 111.88(18) . . ?
N6 C23 C24 128.34(18) . . ?
C19 C20 N8 110.04(17) . . ?
C19 C20 H20 125.0 . . ?
N8 C20 H20 125.0 . . ?
O10 C10 C9 117.40(15) . . ?
O10 C10 C11 123.68(16) . . ?
C11 C10 C9 118.92(15) . . ?
C12 C11 C10 118.23(16) . . ?
C12 C11 H11 120.9 . . ?
C10 C11 H11 120.9 . . ?
N10 C16 H16 126.9 . . ?
C15 C16 N10 106.19(18) . . ?
C15 C16 H16 126.9 . . ?
N4 C26 H26 124.9 . . ?
C25 C26 N4 110.11(19) . . ?
C25 C26 H26 124.9 . . ?
N3 C21 H21 125.2 . . ?
C22 C21 N3 109.6(2) . . ?
C22 C21 H21 125.2 . . ?
C26 C25 H25 127.0 . . ?
C26 C25 N5 106.0(2) . . ?
N5 C25 H25 127.0 . . ?
C24 N5 C25 107.86(17) . . ?
C24 N5 H5A 126.1 . . ?
C25 N5 H5A 126.1 . . ?
N6 C22 H22 126.7 . . ?
C21 C22 N6 106.58(19) . . ?
C21 C22 H22 126.7 . . ?

loop_
_geom_bond_atom_site_label_1
_geom_bond_atom_site_label_2
_geom_bond_distance
_geom_bond_site_symmetry_2
_geom_bond_publ_flag
Mn2 O2 2.5071(13) 1_565 ?
Mn2 O6 2.0741(12) . ?
Mn2 O4 2.1650(13) 1_565 ?
Mn2 N1 2.2186(14) 1_565 ?
Mn2 N7 2.4921(16) . ?
Mn2 N8 2.1723(16) . ?
Mn1 O7 2.4548(13) . ?
Mn1 N2 2.2039(14) . ?
Mn1 O1 2.0681(13) . ?
Mn1 O8 2.1920(13) . ?
Mn1 N4 2.2021(17) . ?
Mn1 N3 2.2941(16) . ?
O2 Mn2 2.5070(13) 1_545 ?
O2 C7 1.250(2) . ?
O7 C13 1.255(2) . ?
O6 C13 1.252(2) . ?
O5 H5 0.8200 . ?
O5 C3 1.340(2) . ?
N2 C12 1.337(2) . ?
N2 C8 1.343(2) . ?
O4 Mn2 2.1649(13) 1_545 ?
O4 C6 1.269(2) . ?
O1 C7 1.244(2) . ?
O10 H10 0.8200 . ?
O10 C10 1.337(2) . ?
C17 N7 1.317(2) . ?
C17 N10 1.342(2) . ?
C17 C18 1.444(3) . ?
N1 Mn2 2.2186(14) 1_545 ?
N1 C5 1.340(2) . ?
N1 C1 1.344(2) . ?
O8 C14 1.262(2) . ?
N7 C15 1.373(2) . ?
C9 H9 0.9300 . ?
C9 C8 1.374(2) . ?
C9 C10 1.394(2) . ?
C13 C8 1.512(2) . ?
N9 H9A 0.8600 . ?
N9 C19 1.371(2) . ?
N9 C18 1.336(2) . ?
O3 C6 1.228(2) . ?
C12 C14 1.512(2) . ?
C12 C11 1.374(2) . ?
C5 C7 1.514(2) . ?
C5 C4 1.374(2) . ?
N10 H10A 0.8600 . ?
N10 C16 1.359(3) . ?
C2 H2 0.9300 . ?
C2 C1 1.375(2) . ?
C2 C3 1.396(2) . ?
N4 C24 1.319(2) . ?
N4 C26 1.370(3) . ?
C4 H4 0.9300 . ?
C4 C3 1.394(2) . ?
C1 C6 1.518(2) . ?
C19 H19 0.9300 . ?
C19 C20 1.347(3) . ?
N8 C18 1.327(2) . ?
N8 C20 1.375(2) . ?
C15 H15 0.9300 . ?
C15 C16 1.348(3) . ?
C14 O9 1.232(2) . ?
N3 C23 1.318(2) . ?
N3 C21 1.376(3) . ?
C24 C23 1.438(3) . ?
C24 N5 1.333(2) . ?
N6 H6 0.8600 . ?
N6 C23 1.341(2) . ?
N6 C22 1.364(3) . ?
C20 H20 0.9300 . ?
C10 C11 1.391(2) . ?
C11 H11 0.9300 . ?
C16 H16 0.9300 . ?
C26 H26 0.9300 . ?
C26 C25 1.333(3) . ?
C21 H21 0.9300 . ?
C21 C22 1.353(3) . ?
C25 H25 0.9300 . ?
C25 N5 1.363(3) . ?
N5 H5A 0.8600 . ?
C22 H22 0.9300 . ?
